data_7130639
loop_
_publ_author_name
'Gorgas, Nikolaus'
'White, Andrew J. P.'
'Crimmin, Mark Richard'

_publ_section_title
;
 Diverse Reactivity of an Iron--Aluminium Complex with Substituted
 Pyridines
;
_journal_name_full 'Chemical Communications'
_journal_paper_doi 10.1039/D2CC04498F
_journal_year 2022
_chemical_formula_moiety 'C38 H65 Al Fe N3 P3'
_chemical_formula_sum 'C38 H65 Al Fe N3 P3'
_chemical_formula_weight 739.67
_space_group_crystal_system orthorhombic
_space_group_IT_number 72
_space_group_name_Hall '-I 2 2c'
_space_group_name_H-M_alt 'I b a m'
_atom_sites_solution_hydrogens mixed
_audit_creation_method SHELXL-2018/3
_audit_update_record
;
2022-08-09 deposited with the CCDC.	2022-08-31 downloaded from the CCDC.
;
_cell_angle_alpha 90
_cell_angle_beta 90
_cell_angle_gamma 90
_cell_formula_units_Z 8
_cell_length_a 16.6412(4)
_cell_length_b 30.2391(8)
_cell_length_c 16.6540(8)
_cell_measurement_reflns_used 1488
_cell_measurement_temperature 173(2)
_cell_measurement_theta_max 72.9840
_cell_measurement_theta_min 4.7320
_cell_volume 8380.5(5)
_computing_cell_refinement 'CrysAlisPro, Rigaku OD'
_computing_data_collection 'CrysAlisPro, Rigaku OD'
_computing_data_reduction 'CrysAlisPro, Rigaku OD'
_computing_molecular_graphics 'Bruker SHELXTL'
_computing_publication_material 'CIFTAB-2014 (Sheldrick, 2017)'
_computing_structure_refinement 'SHELXL-2018/3 (Sheldrick, 2018)'
_computing_structure_solution 'SHELXS-2014 (Sheldrick, 2017)'
_diffrn_ambient_temperature 173(2)
_diffrn_detector_area_resol_mean 10.4115
_diffrn_measured_fraction_theta_full 0.810
_diffrn_measured_fraction_theta_max 0.783
_diffrn_measurement_device_type 'Agilent Xcalibur PX Ultra A'
_diffrn_measurement_method 'omega scans'
_diffrn_radiation_type CuK\a
_diffrn_radiation_wavelength 1.54184
_diffrn_reflns_av_R_equivalents 0.0535
_diffrn_reflns_av_unetI/netI 0.0644
_diffrn_reflns_Laue_measured_fraction_full 0.810
_diffrn_reflns_Laue_measured_fraction_max 0.783
_diffrn_reflns_limit_h_max 19
_diffrn_reflns_limit_h_min -20
_diffrn_reflns_limit_k_max 14
_diffrn_reflns_limit_k_min -36
_diffrn_reflns_limit_l_max 18
_diffrn_reflns_limit_l_min -13
_diffrn_reflns_number 6436
_diffrn_reflns_point_group_measured_fraction_full 0.810
_diffrn_reflns_point_group_measured_fraction_max 0.783
_diffrn_reflns_theta_full 67.684
_diffrn_reflns_theta_max 73.451
_diffrn_reflns_theta_min 4.761
_diffrn_source 'Enhance Ultra (Cu) X-ray Source'
_exptl_absorpt_coefficient_mu 4.376
_exptl_absorpt_correction_T_max 0.933
_exptl_absorpt_correction_T_min 0.513
_exptl_absorpt_correction_type analytical
_exptl_absorpt_process_details
; 
CrysAlisPro 1.171.42.49 (Rigaku Oxford Diffraction, 2022) 
Analytical numeric absorption correction using a multifaceted crystal 
model based on expressions derived by R.C. Clark & J.S. Reid. 
(Clark, R. C. & Reid, J. S. (1995). Acta Cryst. A51, 887-897) 
Empirical absorption correction using spherical harmonics, 
implemented in SCALE3 ABSPACK scaling algorithm. 
;
_exptl_crystal_colour 'Pale yellow'
_exptl_crystal_density_diffrn 1.172
_exptl_crystal_description 'platy needles'
_exptl_crystal_F_000 3184
_exptl_crystal_size_max 0.401
_exptl_crystal_size_mid 0.092
_exptl_crystal_size_min 0.016
_refine_diff_density_max 0.392
_refine_diff_density_min -0.297
_refine_diff_density_rms 0.057
_refine_ls_extinction_method none
_refine_ls_goodness_of_fit_ref 1.042
_refine_ls_hydrogen_treatment mixed
_refine_ls_matrix_type full
_refine_ls_number_parameters 268
_refine_ls_number_reflns 3431
_refine_ls_number_restraints 66
_refine_ls_restrained_S_all 1.052
_refine_ls_R_factor_all 0.0797
_refine_ls_R_factor_gt 0.0511
_refine_ls_shift/su_max 0.001
_refine_ls_shift/su_mean 0.000
_refine_ls_structure_factor_coef Fsqd
_refine_ls_weighting_details 'w=1/[\s^2^(Fo^2^)+(0.0515P)^2^+7.1804P] where P=(Fo^2^+2Fc^2^)/3'
_refine_ls_weighting_scheme calc
_refine_ls_wR_factor_gt 0.1152
_refine_ls_wR_factor_ref 0.1376
_reflns_Friedel_coverage 0.000
_reflns_number_gt 2454
_reflns_number_total 3431
_reflns_threshold_expression 'I > 2\s(I)'
_cod_data_source_file d2cc04498f6.cif
_cod_data_source_block 8
_cod_database_code 7130639
_shelx_shelxl_version_number 2018/3
_shelx_space_group_comment
; 
The symmetry employed for this shelxl refinement is uniquely defined 
by the following loop, which should always be used as a source of 
symmetry information in preference to the above space-group names. 
They are only intended as comments. 
;

loop_
_space_group_symop_operation_xyz
'x, y, z'
'-x, -y, z'
'-x+1/2, y+1/2, -z'
'x+1/2, -y+1/2, -z'
'x+1/2, y+1/2, z+1/2'
'-x+1/2, -y+1/2, z+1/2'
'-x+1, y+1, -z+1/2'
'x+1, -y+1, -z+1/2'
'-x, -y, -z'
'x, y, -z'
'x-1/2, -y-1/2, z'
'-x-1/2, y-1/2, z'
'-x+1/2, -y+1/2, -z+1/2'
'x+1/2, y+1/2, -z+1/2'
'x, -y, z+1/2'
'-x, y, z+1/2'

loop_
_atom_site_label
_atom_site_type_symbol
_atom_site_fract_x
_atom_site_fract_y
_atom_site_fract_z
_atom_site_U_iso_or_equiv
_atom_site_adp_type
_atom_site_occupancy
_atom_site_site_symmetry_order
_atom_site_calc_flag
_atom_site_refinement_flags_posn
_atom_site_refinement_flags_adp
_atom_site_refinement_flags_occupancy
_atom_site_disorder_assembly
_atom_site_disorder_group
Fe1 Fe 0.19468(4) 0.19094(2) 0.500000 0.0308(3) Uani 1 2 d S T P A .
Al1 Al 0.29699(9) 0.13628(5) 0.500000 0.0366(4) Uani 1 2 d S T P A .
H1A H 0.179(4) 0.145(2) 0.500000 0.08(2) Uiso 1 2 d S . P . .
H1B H 0.257(3) 0.1793(15) 0.433(3) 0.075(15) Uiso 1 1 d . . . . .
N1 N 0.3033(2) 0.09160(10) 0.4151(2) 0.0433(9) Uani 1 1 d . . . . .
C1 C 0.3541(3) 0.05750(13) 0.4250(3) 0.0540(14) Uani 1 1 d . . . . .
C2 C 0.3832(4) 0.04521(19) 0.500000 0.057(2) Uani 1 2 d S T P . .
H2A H 0.428552 0.026091 0.500000 0.069 Uiso 1 2 calc R U P . .
C3 C 0.3792(4) 0.02967(16) 0.3535(4) 0.0790(18) Uani 1 1 d . . . . .
H3A H 0.332991 0.012548 0.334316 0.118 Uiso 1 1 calc R U . . .
H3B H 0.422288 0.009452 0.369538 0.118 Uiso 1 1 calc R U . . .
H3C H 0.398405 0.049034 0.310383 0.118 Uiso 1 1 calc R U . . .
C4 C 0.2628(3) 0.09290(13) 0.3386(3) 0.0486(12) Uani 1 1 d . . . . .
C5 C 0.1952(4) 0.06644(19) 0.3252(4) 0.0746(18) Uani 1 1 d . . . . .
C6 C 0.1589(5) 0.0657(2) 0.2504(4) 0.094(2) Uani 1 1 d . . . . .
H6A H 0.113121 0.047495 0.242292 0.113 Uiso 1 1 calc R U . . .
C7 C 0.1873(4) 0.09056(18) 0.1877(4) 0.0723(17) Uani 1 1 d . . . . .
C8 C 0.2527(4) 0.11658(16) 0.2012(4) 0.0677(15) Uani 1 1 d . . . . .
H8A H 0.272694 0.134118 0.158300 0.081 Uiso 1 1 calc R U . . .
C9 C 0.2914(3) 0.11857(14) 0.2754(3) 0.0546(13) Uani 1 1 d . . . . .
C10 C 0.1627(5) 0.0389(3) 0.3945(4) 0.120(3) Uani 1 1 d . . . . .
H10A H 0.203362 0.017335 0.411204 0.180 Uiso 1 1 calc R U . . .
H10B H 0.114099 0.023236 0.377096 0.180 Uiso 1 1 calc R U . . .
H10C H 0.149582 0.058297 0.439740 0.180 Uiso 1 1 calc R U . . .
C11 C 0.1463(5) 0.0888(2) 0.1063(4) 0.102(2) Uani 1 1 d . . . . .
H11A H 0.135549 0.118921 0.087519 0.153 Uiso 1 1 calc R U . . .
H11B H 0.095560 0.072556 0.110969 0.153 Uiso 1 1 calc R U . . .
H11C H 0.181420 0.073701 0.067738 0.153 Uiso 1 1 calc R U . . .
C12 C 0.3640(3) 0.14821(19) 0.2847(4) 0.0823(19) Uani 1 1 d . . . . .
H12A H 0.348827 0.174775 0.314784 0.123 Uiso 1 1 calc R U . . .
H12B H 0.383805 0.156752 0.231469 0.123 Uiso 1 1 calc R U . . .
H12C H 0.406253 0.132328 0.313714 0.123 Uiso 1 1 calc R U . . .
C13 C 0.4138(3) 0.16150(16) 0.500000 0.0478(18) Uani 1 2 d S T P . .
H13A H 0.418837 0.180209 0.451476 0.057 Uiso 0.5 1 calc R U P A .
H13B H 0.417853 0.181589 0.546765 0.057 Uiso 0.5 1 calc R U P . .
C14 C 0.4844(3) 0.13318(13) 0.5021(13) 0.054(3) Uani 0.5 1 d G . P A -1
N15 N 0.5094(7) 0.1219(4) 0.4251(11) 0.069(4) Uani 0.5 1 d G U P A -1
C16 C 0.5735(7) 0.0930(4) 0.4146(6) 0.052(4) Uani 0.5 1 d G U P A -1
H16A H 0.590616 0.085334 0.361987 0.062 Uiso 0.5 1 calc R U P A -1
C17 C 0.6126(2) 0.07536(14) 0.4810(6) 0.035(4) Uani 0.5 1 d G . P A -1
H17A H 0.656372 0.055605 0.473840 0.043 Uiso 0.5 1 calc R U P A -1
C18 C 0.5876(7) 0.0866(4) 0.5580(6) 0.051(3) Uani 0.5 1 d G U P A -1
H18A H 0.614250 0.074542 0.603409 0.061 Uiso 0.5 1 calc R U P A -1
C19 C 0.5235(7) 0.1155(4) 0.5685(10) 0.047(3) Uani 0.5 1 d G U P A -1
H19A H 0.506371 0.123207 0.621127 0.056 Uiso 0.5 1 calc R U P A -1
P20 P 0.24451(7) 0.25739(4) 0.500000 0.0361(4) Uani 1 2 d DS T P . .
C21 C 0.1843(4) 0.3077(2) 0.5197(9) 0.051(6) Uani 0.5 1 d D . P B -1
H21A H 0.135989 0.307271 0.486054 0.077 Uiso 0.5 1 calc R U P B -1
H21B H 0.168670 0.308391 0.576405 0.077 Uiso 0.5 1 calc R U P B -1
H21C H 0.216364 0.333932 0.507036 0.077 Uiso 0.5 1 calc R U P B -1
C22 C 0.2921(6) 0.2748(3) 0.4049(6) 0.052(3) Uani 0.5 1 d D . P B -1
H22A H 0.253909 0.270937 0.360606 0.078 Uiso 0.5 1 calc R U P B -1
H22B H 0.307692 0.305963 0.408574 0.078 Uiso 0.5 1 calc R U P B -1
H22C H 0.339901 0.256665 0.394945 0.078 Uiso 0.5 1 calc R U P B -1
C23 C 0.3275(5) 0.2680(4) 0.5698(7) 0.055(3) Uani 0.5 1 d D . P B -1
H23A H 0.366311 0.243618 0.566904 0.082 Uiso 0.5 1 calc R U P B -1
H23B H 0.354193 0.295727 0.555281 0.082 Uiso 0.5 1 calc R U P B -1
H23C H 0.306498 0.270187 0.624649 0.082 Uiso 0.5 1 calc R U P B -1
P24 P 0.10939(5) 0.19901(3) 0.40137(7) 0.0397(3) Uani 1 1 d D . . . .
C25 C 0.0242(5) 0.2354(4) 0.4047(6) 0.061(3) Uani 0.540(11) 1 d D U P B 1
H25A H 0.041440 0.264790 0.422284 0.091 Uiso 0.540(11) 1 calc R U P B 1
H25B H 0.000207 0.237474 0.351035 0.091 Uiso 0.540(11) 1 calc R U P B 1
H25C H -0.015683 0.223689 0.442442 0.091 Uiso 0.540(11) 1 calc R U P B 1
C26 C 0.0635(6) 0.1474(3) 0.3678(7) 0.071(3) Uani 0.540(11) 1 d D U P B 1
H26A H 0.104895 0.124487 0.363537 0.106 Uiso 0.540(11) 1 calc R U P B 1
H26B H 0.022570 0.138160 0.406555 0.106 Uiso 0.540(11) 1 calc R U P B 1
H26C H 0.038460 0.151945 0.315148 0.106 Uiso 0.540(11) 1 calc R U P B 1
C27 C 0.1550(5) 0.2170(4) 0.3060(5) 0.057(3) Uani 0.540(11) 1 d D U P B 1
H27A H 0.203585 0.199577 0.295673 0.086 Uiso 0.540(11) 1 calc R U P B 1
H27B H 0.116553 0.212452 0.262140 0.086 Uiso 0.540(11) 1 calc R U P B 1
H27C H 0.168979 0.248370 0.309429 0.086 Uiso 0.540(11) 1 calc R U P B 1
C25' C 0.0537(6) 0.2527(3) 0.3878(7) 0.042(2) Uiso 0.460(11) 1 d D U P B 2
H25D H 0.030764 0.262018 0.439314 0.063 Uiso 0.460(11) 1 calc R U P B 2
H25E H 0.090880 0.275465 0.368395 0.063 Uiso 0.460(11) 1 calc R U P B 2
H25F H 0.010367 0.248656 0.348596 0.063 Uiso 0.460(11) 1 calc R U P B 2
C26' C 0.0215(5) 0.1618(3) 0.3990(7) 0.048(3) Uiso 0.460(11) 1 d D U P B 2
H26D H -0.003475 0.160931 0.452262 0.073 Uiso 0.460(11) 1 calc R U P B 2
H26E H -0.017533 0.172794 0.359674 0.073 Uiso 0.460(11) 1 calc R U P B 2
H26F H 0.038788 0.132001 0.383770 0.073 Uiso 0.460(11) 1 calc R U P B 2
C27' C 0.1409(6) 0.1936(4) 0.2977(6) 0.049(3) Uiso 0.460(11) 1 d D U P B 2
H27D H 0.188583 0.211891 0.288463 0.074 Uiso 0.460(11) 1 calc R U P B 2
H27E H 0.153681 0.162591 0.286363 0.074 Uiso 0.460(11) 1 calc R U P B 2
H27F H 0.097359 0.203383 0.262267 0.074 Uiso 0.460(11) 1 calc R U P B 2

loop_
_atom_site_aniso_label
_atom_site_aniso_U_11
_atom_site_aniso_U_22
_atom_site_aniso_U_33
_atom_site_aniso_U_23
_atom_site_aniso_U_13
_atom_site_aniso_U_12
Fe1 0.0302(3) 0.0288(4) 0.0334(7) 0.000 0.000 0.0017(3)
Al1 0.0359(7) 0.0256(7) 0.0483(14) 0.000 0.000 0.0018(6)
N1 0.0524(17) 0.0275(15) 0.050(3) -0.0002(16) 0.0102(17) 0.0029(13)
C1 0.056(2) 0.030(2) 0.076(5) 0.002(2) 0.018(2) 0.0030(17)
C2 0.052(3) 0.030(3) 0.090(7) 0.000 0.000 0.005(3)
C3 0.102(4) 0.048(3) 0.087(5) 0.004(3) 0.038(4) 0.026(3)
C4 0.068(3) 0.033(2) 0.046(4) -0.007(2) 0.018(2) 0.0096(18)
C5 0.105(4) 0.070(3) 0.049(5) -0.024(3) 0.018(3) -0.029(3)
C6 0.138(6) 0.109(5) 0.036(5) -0.043(4) -0.001(4) -0.052(4)
C7 0.120(5) 0.059(3) 0.038(5) -0.018(3) 0.005(4) 0.025(3)
C8 0.094(4) 0.050(3) 0.059(5) 0.009(3) 0.015(3) 0.024(3)
C9 0.073(3) 0.038(2) 0.053(4) 0.008(2) 0.005(3) 0.018(2)
C10 0.160(7) 0.150(7) 0.050(5) -0.016(4) 0.006(4) -0.110(6)
C11 0.172(7) 0.091(4) 0.044(5) -0.022(4) -0.007(5) 0.021(5)
C12 0.079(3) 0.080(4) 0.088(5) 0.044(4) 0.005(3) 0.001(3)
C13 0.037(2) 0.020(2) 0.087(6) 0.000 0.000 0.0005(19)
C14 0.042(4) 0.027(3) 0.092(8) 0.001(19) 0.030(14) -0.004(3)
N15 0.049(6) 0.043(6) 0.114(10) -0.008(7) -0.006(6) 0.018(4)
C16 0.043(5) 0.039(5) 0.073(11) 0.017(6) 0.003(7) 0.014(4)
C17 0.034(3) 0.048(4) 0.024(14) 0.008(4) -0.001(3) -0.001(3)
C18 0.055(6) 0.030(6) 0.067(10) 0.001(6) 0.021(6) 0.003(5)
C19 0.031(4) 0.024(5) 0.085(9) 0.003(5) -0.001(5) 0.003(4)
P20 0.0362(6) 0.0265(6) 0.0456(12) 0.000 0.000 0.0032(5)
C21 0.047(3) 0.043(4) 0.064(17) -0.008(5) -0.009(4) 0.009(3)
C22 0.051(6) 0.034(5) 0.071(9) 0.006(5) 0.011(5) -0.005(5)
C23 0.044(5) 0.046(6) 0.074(10) -0.004(5) -0.019(5) -0.003(5)
P24 0.0380(4) 0.0440(5) 0.0370(8) -0.0043(5) -0.0040(4) 0.0030(4)
C25 0.047(4) 0.089(7) 0.046(7) -0.017(5) -0.018(4) 0.017(5)
C26 0.069(6) 0.065(6) 0.079(8) -0.019(6) -0.025(5) -0.009(5)
C27 0.064(5) 0.075(7) 0.032(6) 0.004(5) -0.014(4) 0.011(5)

loop_
_atom_type_symbol
_atom_type_description
_atom_type_scat_dispersion_real
_atom_type_scat_dispersion_imag
_atom_type_scat_source
C C 0.0181 0.0091 'International Tables Vol C Tables 4.2.6.8 and 6.1.1.4'
H H 0.0000 0.0000 'International Tables Vol C Tables 4.2.6.8 and 6.1.1.4'
Al Al 0.2130 0.2455 'International Tables Vol C Tables 4.2.6.8 and 6.1.1.4'
Fe Fe -1.1336 3.1974 'International Tables Vol C Tables 4.2.6.8 and 6.1.1.4'
N N 0.0311 0.0180 'International Tables Vol C Tables 4.2.6.8 and 6.1.1.4'
P P 0.2955 0.4335 'International Tables Vol C Tables 4.2.6.8 and 6.1.1.4'

loop_
_geom_angle_atom_site_label_1
_geom_angle_atom_site_label_2
_geom_angle_atom_site_label_3
_geom_angle
_geom_angle_site_symmetry_1
_geom_angle_site_symmetry_3
_geom_angle_publ_flag
P20 Fe1 P24 98.32(4) . . ?
P20 Fe1 P24 98.31(4) . 10_556 ?
P24 Fe1 P24 97.52(6) . 10_556 ?
P20 Fe1 Al1 111.72(6) . . ?
P24 Fe1 Al1 122.96(4) . . ?
P24 Fe1 Al1 122.96(4) 10_556 . ?
N1 Al1 N1 92.4(2) 10_556 . ?
N1 Al1 C13 101.64(14) 10_556 . ?
N1 Al1 C13 101.64(14) . . ?
N1 Al1 Fe1 121.29(11) 10_556 . ?
N1 Al1 Fe1 121.29(11) . . ?
C13 Al1 Fe1 114.43(15) . . ?
C1 N1 C4 115.0(4) . . ?
C1 N1 Al1 118.4(3) . . ?
C4 N1 Al1 126.4(2) . . ?
N1 C1 C2 122.3(5) . . ?
N1 C1 C3 120.2(5) . . ?
C2 C1 C3 117.5(4) . . ?
C1 C2 C1 127.9(6) . 10_556 ?
C9 C4 C5 118.3(5) . . ?
C9 C4 N1 121.6(4) . . ?
C5 C4 N1 120.1(5) . . ?
C6 C5 C4 120.2(6) . . ?
C6 C5 C10 121.2(6) . . ?
C4 C5 C10 118.6(6) . . ?
C7 C6 C5 121.8(6) . . ?
C8 C7 C6 117.8(6) . . ?
C8 C7 C11 121.8(6) . . ?
C6 C7 C11 120.4(7) . . ?
C7 C8 C9 122.7(6) . . ?
C4 C9 C8 119.2(5) . . ?
C4 C9 C12 121.8(5) . . ?
C8 C9 C12 119.0(5) . . ?
C14 C13 Al1 122.5(3) . . ?
N15 C14 C19 120.0 . . ?
N15 C14 C13 111.4(12) . . ?
C19 C14 C13 128.5(12) . . ?
C16 N15 C14 120.0 . . ?
N15 C16 C17 120.0 . . ?
C18 C17 C16 120.0 . . ?
C17 C18 C19 120.0 . . ?
C18 C19 C14 120.0 . . ?
C23 P20 C21 98.8(5) . . ?
C23 P20 C22 99.9(5) . . ?
C21 P20 C22 98.6(5) . . ?
C23 P20 Fe1 116.6(4) . . ?
C21 P20 Fe1 123.6(3) . . ?
C22 P20 Fe1 115.3(3) . . ?
C25 P24 C26 101.7(4) . . ?
C25 P24 C27 99.9(4) . . ?
C26 P24 C27 99.2(4) . . ?
C27' P24 C26' 98.8(4) . . ?
C27' P24 C25' 96.1(4) . . ?
C26' P24 C25' 97.6(4) . . ?
C25 P24 Fe1 124.0(3) . . ?
C27' P24 Fe1 121.2(3) . . ?
C26 P24 Fe1 114.0(3) . . ?
C27 P24 Fe1 114.4(3) . . ?
C26' P24 Fe1 117.6(3) . . ?
C25' P24 Fe1 120.4(3) . . ?

loop_
_geom_bond_atom_site_label_1
_geom_bond_atom_site_label_2
_geom_bond_distance
_geom_bond_site_symmetry_2
_geom_bond_publ_flag
Fe1 P20 2.1738(15) . ?
Fe1 P24 2.1845(11) . ?
Fe1 P24 2.1845(11) 10_556 ?
Fe1 Al1 2.3729(15) . ?
Al1 N1 1.958(4) 10_556 ?
Al1 N1 1.958(4) . ?
Al1 C13 2.088(5) . ?
N1 C1 1.343(5) . ?
N1 C4 1.443(6) . ?
C1 C2 1.391(6) . ?
C1 C3 1.517(7) . ?
C4 C9 1.392(6) . ?
C4 C5 1.399(7) . ?
C5 C6 1.385(8) . ?
C5 C10 1.523(8) . ?
C6 C7 1.370(8) . ?
C7 C8 1.361(9) . ?
C7 C11 1.519(9) . ?
C8 C9 1.396(8) . ?
C9 C12 1.511(7) . ?
C13 C14 1.454(7) . ?
C14 N15 1.3900 . ?
C14 C19 1.3900 . ?
N15 C16 1.3900 . ?
C16 C17 1.3900 . ?
C17 C18 1.3900 . ?
C18 C19 1.3900 . ?
P20 C23 1.834(9) . ?
P20 C21 1.850(7) . ?
P20 C22 1.848(9) . ?
P24 C25 1.795(7) . ?
P24 C27' 1.811(9) . ?
P24 C26 1.824(7) . ?
P24 C27 1.842(8) . ?
P24 C26' 1.845(7) . ?
P24 C25' 1.884(7) . ?
